data_4112749
loop_
_publ_author_name
'Vincent Lavallo'
'John Mafhouz'
'Yves Canac'
'Bruno Donnadieu'
'Wolfgand W. Schoeller'

_publ_contact_author 'Prof Guy Bertrand'
_publ_contact_author_address
;
UCR-CNRS
Joint Research Chemistry
Laboratory
University of California
(UMR 2282)
University of California
Riverside, CA 92521 USA
;
_publ_contact_author_email ' gbertrand@maill.ucr.edu  '
_publ_contact_author_fax '(909) 787 4713'
_publ_section_title
;
 Synthesis, Reactivity, and Ligand Properties of a Stable Alkyl Carbene
;
_journal_name_full 'Journal of the American Chemical Society'
_journal_page_first 8670
_journal_page_last 8671
_journal_paper_doi 10.1021/ja047503f
_journal_volume 126
_journal_year 2004
_chemical_formula_sum 'C5.5 H11.5 N0.5'
_chemical_formula_weight 84.65
_chemical_name_systematic
;
 ?
;
_space_group_IT_number 62
_symmetry_cell_setting orthorhombic
_symmetry_space_group_name_Hall '-P 2ac 2n'
_symmetry_space_group_name_H-M 'P n m a'
_atom_sites_solution_hydrogens geom
_atom_sites_solution_primary direct
_atom_sites_solution_secondary difmap
_audit_creation_method SHELXL-97
_cell_angle_alpha 90.00
_cell_angle_beta 90.00
_cell_angle_gamma 90.00
_cell_formula_units_Z 8
_cell_length_a 15.7564(6)
_cell_length_b 10.8550(9)
_cell_length_c 6.9155(12)
_cell_measurement_temperature 223(2)
_cell_volume 1182.8(2)
_computing_cell_refinement 'Bruker SMART'
_computing_data_collection 'Bruker SMART'
_computing_data_reduction 'Bruker SAINT'
_computing_molecular_graphics 'ORTEP 3'
_computing_publication_material 'Bruker SHELXTL'
_computing_structure_refinement 'SHELXL-97 (Sheldrick, 1997)'
_computing_structure_solution 'SHELXS-97 (Sheldrick, 1990)'
_diffrn_ambient_temperature 223(2)
_diffrn_measured_fraction_theta_full 0.997
_diffrn_measured_fraction_theta_max 0.997
_diffrn_measurement_device_type 'CCD area detector'
_diffrn_measurement_method 'phi and omega scans'
_diffrn_radiation_monochromator graphite
_diffrn_radiation_source 'Normal-focus sealed tube'
_diffrn_radiation_wavelength 0.71073
_diffrn_reflns_av_R_equivalents 0.0321
_diffrn_reflns_av_sigmaI/netI 0.0270
_diffrn_reflns_limit_h_max 15
_diffrn_reflns_limit_h_min -21
_diffrn_reflns_limit_k_max 14
_diffrn_reflns_limit_k_min -14
_diffrn_reflns_limit_l_max 9
_diffrn_reflns_limit_l_min -8
_diffrn_reflns_number 8359
_diffrn_reflns_theta_full 28.27
_diffrn_reflns_theta_max 28.27
_diffrn_reflns_theta_min 2.59
_exptl_absorpt_coefficient_mu 0.054
_exptl_absorpt_correction_T_max 0.9903
_exptl_absorpt_correction_T_min 0.9697
_exptl_absorpt_correction_type multi-scan
_exptl_absorpt_process_details 'Bruker SADABS'
_exptl_crystal_colour yellow
_exptl_crystal_density_diffrn 0.951
_exptl_crystal_description 'prism frag'
_exptl_crystal_F_000 384
_exptl_crystal_size_max 0.57
_exptl_crystal_size_mid 0.31
_exptl_crystal_size_min 0.18
_refine_diff_density_max 0.246
_refine_diff_density_min -0.163
_refine_diff_density_rms 0.057
_refine_ls_extinction_coef 0.007(4)
_refine_ls_extinction_expression Fc^*^=kFc[1+0.001xFc^2^\l^3^/sin(2\q)]^-1/4^
_refine_ls_extinction_method SHELXL
_refine_ls_goodness_of_fit_ref 1.040
_refine_ls_hydrogen_treatment mixed
_refine_ls_matrix_type full
_refine_ls_number_parameters 69
_refine_ls_number_reflns 1537
_refine_ls_number_restraints 0
_refine_ls_restrained_S_all 1.040
_refine_ls_R_factor_all 0.0609
_refine_ls_R_factor_gt 0.0495
_refine_ls_shift/su_max 0.000
_refine_ls_shift/su_mean 0.000
_refine_ls_structure_factor_coef Fsqd
_refine_ls_weighting_details 'calc w=1/[\s^2^(Fo^2^)+(0.0874P)^2^+0.1486P] where P=(Fo^2^+2Fc^2^)/3'
_refine_ls_weighting_scheme calc
_refine_ls_wR_factor_gt 0.1326
_refine_ls_wR_factor_ref 0.1469
_reflns_number_gt 1239
_reflns_number_total 1537
_reflns_threshold_expression >2sigma(I)
_cod_data_source_file ja047503fsi20040429_013312_2.cif
_cod_data_source_block 3
_cod_original_sg_symbol_H-M ' P n m a'
_cod_database_code 4112749

loop_
_symmetry_equiv_pos_as_xyz
'x, y, z'
'-x+1/2, -y, z+1/2'
'x+1/2, -y+1/2, -z+1/2'
'-x, y+1/2, -z'
'-x, -y, -z'
'x-1/2, y, -z-1/2'
'-x-1/2, y-1/2, z-1/2'
'x, -y-1/2, z'

loop_
_atom_site_label
_atom_site_type_symbol
_atom_site_fract_x
_atom_site_fract_y
_atom_site_fract_z
_atom_site_U_iso_or_equiv
_atom_site_adp_type
_atom_site_occupancy
_atom_site_symmetry_multiplicity
_atom_site_calc_flag
_atom_site_refinement_flags
N1 N 0.10221(6) 0.2500 0.66936(15) 0.0268(3) Uani 1 2 d S
C1 C 0.05227(8) 0.2500 0.52016(19) 0.0322(3) Uani 1 2 d S
C2 C -0.04472(8) 0.2500 0.5466(2) 0.0380(4) Uani 1 2 d S
C3 C -0.08153(11) 0.2500 0.3402(3) 0.0783(8) Uani 1 2 d S
H3A H -0.1429 0.2562 0.3465 0.117 Uiso 0.50 1 calc PR
H3B H -0.0659 0.1742 0.2752 0.117 Uiso 0.50 1 calc PR
H3C H -0.0590 0.3197 0.2689 0.117 Uiso 0.50 1 calc PR
C4 C -0.07767(7) 0.36702(11) 0.6469(2) 0.0504(4) Uani 1 1 d .
H4A H -0.0637 0.3638 0.7834 0.076 Uiso 1 1 calc R
H4B H -0.1388 0.3722 0.6315 0.076 Uiso 1 1 calc R
H4C H -0.0513 0.4388 0.5890 0.076 Uiso 1 1 calc R
C5 C 0.19624(8) 0.2500 0.62785(19) 0.0319(3) Uani 1 2 d S
H5 H 0.2263 0.2500 0.7536 0.038 Uiso 1 2 calc SR
C6 C 0.22143(7) 0.13364(11) 0.52121(18) 0.0486(3) Uani 1 1 d .
H6A H 0.1916 0.1299 0.3986 0.073 Uiso 1 1 calc R
H6B H 0.2066 0.0623 0.5987 0.073 Uiso 1 1 calc R
H6C H 0.2821 0.1342 0.4981 0.073 Uiso 1 1 calc R
C7 C 0.08149(9) 0.2500 0.88157(19) 0.0346(3) Uani 1 2 d S
H7 H 0.0189 0.2500 0.8930 0.041 Uiso 1 2 calc SR
C8 C 0.11345(9) 0.13369(13) 0.98013(18) 0.0544(4) Uani 1 1 d .
H8A H 0.0913 0.0620 0.9133 0.082 Uiso 1 1 calc R
H8B H 0.0945 0.1327 1.1136 0.082 Uiso 1 1 calc R
H8C H 0.1750 0.1321 0.9764 0.082 Uiso 1 1 calc R

loop_
_atom_site_aniso_label
_atom_site_aniso_U_11
_atom_site_aniso_U_22
_atom_site_aniso_U_33
_atom_site_aniso_U_23
_atom_site_aniso_U_13
_atom_site_aniso_U_12
N1 0.0238(5) 0.0308(5) 0.0256(5) 0.000 0.0004(4) 0.000
C1 0.0234(6) 0.0437(7) 0.0294(6) 0.000 -0.0013(5) 0.000
C2 0.0216(6) 0.0533(9) 0.0392(7) 0.000 -0.0001(5) 0.000
C3 0.0308(8) 0.154(3) 0.0503(11) 0.000 -0.0140(7) 0.000
C4 0.0315(5) 0.0431(6) 0.0765(9) 0.0077(5) 0.0056(5) 0.0072(4)
C5 0.0229(6) 0.0421(7) 0.0306(6) 0.000 -0.0028(5) 0.000
C6 0.0297(5) 0.0606(7) 0.0553(7) -0.0169(5) 0.0001(4) 0.0088(4)
C7 0.0364(7) 0.0425(8) 0.0248(6) 0.000 0.0016(5) 0.000
C8 0.0592(8) 0.0630(8) 0.0411(6) 0.0208(5) -0.0009(5) 0.0051(6)

loop_
_atom_type_symbol
_atom_type_description
_atom_type_scat_dispersion_real
_atom_type_scat_dispersion_imag
_atom_type_scat_source
C C 0.0033 0.0016 'International Tables Vol C Tables 4.2.6.8 and 6.1.1.4'
H H 0.0000 0.0000 'International Tables Vol C Tables 4.2.6.8 and 6.1.1.4'
N N 0.0061 0.0033 'International Tables Vol C Tables 4.2.6.8 and 6.1.1.4'

loop_
_geom_angle_atom_site_label_1
_geom_angle_atom_site_label_2
_geom_angle_atom_site_label_3
_geom_angle
_geom_angle_site_symmetry_1
_geom_angle_site_symmetry_3
C1 N1 C7 130.13(11) . .
C1 N1 C5 116.36(11) . .
C7 N1 C5 113.51(10) . .
N1 C1 C2 120.50(12) . .
C4 C2 C4 111.42(13) 8_565 .
C4 C2 C1 112.88(7) 8_565 .
C4 C2 C1 112.88(7) . .
C4 C2 C3 106.90(9) 8_565 .
C4 C2 C3 106.90(9) . .
C1 C2 C3 105.29(12) . .
N1 C5 C6 110.46(7) . .
N1 C5 C6 110.46(7) . 8_565
C6 C5 C6 112.91(13) . 8_565
N1 C7 C8 111.45(8) . 8_565
N1 C7 C8 111.45(8) . .
C8 C7 C8 112.26(14) 8_565 .

loop_
_geom_bond_atom_site_label_1
_geom_bond_atom_site_label_2
_geom_bond_distance
_geom_bond_site_symmetry_2
N1 C1 1.2976(17) .
N1 C7 1.5034(16) .
N1 C5 1.5091(16) .
C1 C2 1.5392(18) .
C2 C4 1.5375(15) 8_565
C2 C4 1.5375(15) .
C2 C3 1.541(2) .
C5 C6 1.5155(13) .
C5 C6 1.5155(13) 8_565
C7 C8 1.5206(14) 8_565
C7 C8 1.5206(14) .
